data_7202793
loop_
_publ_author_name
'Dobrzycki, Lukasz'
'Wo\'zniak, Krzysztof'

_publ_section_title
;
 Structural consequences of benzidine dihydrochloride substitution in
 the solid state
;
_journal_issue 11
_journal_name_full CrystEngComm
_journal_page_first 1029
_journal_paper_doi 10.1039/b702072d
_journal_volume 9
_journal_year 2007
_chemical_formula_sum 'C14 H18 Cl2 N2 O2'
_chemical_formula_weight 317.20
_chemical_name_systematic
;
?
;
_space_group_IT_number 2
_symmetry_cell_setting triclinic
_symmetry_space_group_name_Hall '-P 1'
_symmetry_space_group_name_H-M 'P -1'
_atom_sites_solution_hydrogens geom
_atom_sites_solution_primary direct
_atom_sites_solution_secondary difmap
_audit_creation_method SHELXL-97
_cell_angle_alpha 84.190(4)
_cell_angle_beta 73.687(5)
_cell_angle_gamma 88.389(5)
_cell_formula_units_Z 1
_cell_length_a 5.3605(3)
_cell_length_b 8.1395(4)
_cell_length_c 8.8621(5)
_cell_measurement_temperature 104(2)
_cell_volume 369.20(4)
_computing_cell_refinement
;
CrysAlis RED, Oxford Diffraction Ltd.,
Version 1.171.28cycle4 beta (release 11-11-2005 CrysAlis171 .NET)
(compiled Nov 11 2005,15:50:43)
;
_computing_data_collection
;
CrysAlis CCD, Oxford Diffraction Ltd.,
Version 1.171.28cycle4 beta (release 11-11-2005 CrysAlis171 .NET)
(compiled Nov 11 2005,15:50:43)
;
_computing_data_reduction
;
CrysAlis RED, Oxford Diffraction Ltd.,
Version 1.171.28cycle4 beta (release 11-11-2005 CrysAlis171 .NET)
(compiled Nov 11 2005,15:50:43)
;
_computing_molecular_graphics Diamond
_computing_publication_material SHELXTL-97
_computing_structure_refinement 'SHELXL-97 (Sheldrick, 1997)'
_computing_structure_solution 'SHELXS-97 (Sheldrick, 1990)'
_diffrn_ambient_temperature 104(2)
_diffrn_detector_area_resol_mean 8.6479
_diffrn_measured_fraction_theta_full 0.980
_diffrn_measured_fraction_theta_max 0.952
_diffrn_measurement_device_type KM4CCD
_diffrn_measurement_method omega-scan
_diffrn_radiation_monochromator graphite
_diffrn_radiation_source 'fine-focus sealed tube'
_diffrn_radiation_type MoK\a
_diffrn_radiation_wavelength 0.71073
_diffrn_reflns_av_R_equivalents 0.0091
_diffrn_reflns_av_sigmaI/netI 0.0090
_diffrn_reflns_limit_h_max 7
_diffrn_reflns_limit_h_min -7
_diffrn_reflns_limit_k_max 10
_diffrn_reflns_limit_k_min -10
_diffrn_reflns_limit_l_max 11
_diffrn_reflns_limit_l_min -11
_diffrn_reflns_number 8332
_diffrn_reflns_theta_full 28.00
_diffrn_reflns_theta_max 28.54
_diffrn_reflns_theta_min 3.31
_diffrn_standards_decay_% 2
_diffrn_standards_number '1 frame'
_exptl_absorpt_coefficient_mu 0.442
_exptl_absorpt_correction_T_max 0.8862
_exptl_absorpt_correction_T_min 0.7590
_exptl_absorpt_correction_type multi-scan
_exptl_absorpt_process_details
;
CrysAlis RED, Oxford Diffraction Ltd.,
Version 1.171.28cycle4 beta (release 11-11-2005 CrysAlis171 .NET)
(compiled Nov 11 2005,15:50:43)
Empirical absorption correction using spherical harmonics,
implemented in SCALE3 ABSPACK scaling algorithm.
;
_exptl_crystal_colour colourless
_exptl_crystal_density_diffrn 1.427
_exptl_crystal_density_method 'not measured'
_exptl_crystal_description prismatic
_exptl_crystal_F_000 166
_exptl_crystal_size_max 0.66
_exptl_crystal_size_mid 0.30
_exptl_crystal_size_min 0.28
_refine_diff_density_max 0.386
_refine_diff_density_min -0.200
_refine_diff_density_rms 0.046
_refine_ls_extinction_method none
_refine_ls_goodness_of_fit_ref 1.113
_refine_ls_hydrogen_treatment refall
_refine_ls_matrix_type full
_refine_ls_number_parameters 127
_refine_ls_number_reflns 1774
_refine_ls_number_restraints 0
_refine_ls_restrained_S_all 1.113
_refine_ls_R_factor_all 0.0228
_refine_ls_R_factor_gt 0.0205
_refine_ls_shift/su_max 0.001
_refine_ls_shift/su_mean 0.000
_refine_ls_structure_factor_coef Fsqd
_refine_ls_weighting_details 'calc w=1/[\s^2^(Fo^2^)+(0.0327P)^2^+0.1034P] where P=(Fo^2^+2Fc^2^)/3'
_refine_ls_weighting_scheme calc
_refine_ls_wR_factor_gt 0.0591
_refine_ls_wR_factor_ref 0.0597
_reflns_number_gt 1634
_reflns_number_total 1774
_reflns_threshold_expression >2sigma(I)
_cod_data_source_file b702072d.txt
_cod_data_source_block 1_2Cl
_cod_depositor_comments
;
The following automatic conversions were performed:
'_symmetry_cell_setting' value 'Triclinic' changed to 'triclinic'
according to '/home/saulius/struct/CIF-dictionaries/cif_core.dic'
dictionary named 'cif_core.dic' version 2.4.1 from 2010-06-29.

Automatic conversion script
Id: cif_fix_enum 1527 2010-12-29 10:47:43Z saulius 
;
_cod_original_sg_symbol_H-M P-1
_cod_database_code 7202793

loop_
_symmetry_equiv_pos_as_xyz
'x, y, z'
'-x, -y, -z'

loop_
_atom_site_label
_atom_site_type_symbol
_atom_site_fract_x
_atom_site_fract_y
_atom_site_fract_z
_atom_site_U_iso_or_equiv
_atom_site_adp_type
_atom_site_occupancy
_atom_site_symmetry_multiplicity
_atom_site_calc_flag
_atom_site_refinement_flags
_atom_site_disorder_assembly
_atom_site_disorder_group
Cl1 Cl 0.29238(4) 0.67605(3) 0.81254(3) 0.01441(8) Uani 1 1 d . . .
O1 O 0.45206(13) 0.23358(9) 0.87199(9) 0.01567(16) Uani 1 1 d . . .
N1 N 0.79527(17) 0.47530(11) 0.82987(10) 0.01312(17) Uani 1 1 d . . .
C1 C 0.85529(19) 0.34161(12) 0.72718(11) 0.01196(19) Uani 1 1 d . . .
C2 C 0.67374(18) 0.21415(12) 0.75423(11) 0.01258(19) Uani 1 1 d . . .
C3 C 0.73094(19) 0.08025(12) 0.66485(12) 0.0133(2) Uani 1 1 d . . .
C5 C 1.1445(2) 0.20372(13) 0.52064(12) 0.0146(2) Uani 1 1 d . . .
C4 C 0.96885(19) 0.07286(12) 0.54700(11) 0.01207(19) Uani 1 1 d . . .
C6 C 1.08794(19) 0.33744(12) 0.61088(12) 0.0138(2) Uani 1 1 d . . .
C7 C 0.26355(19) 0.10266(13) 0.91062(12) 0.0146(2) Uani 1 1 d . . .
H1A H 0.656(3) 0.5318(18) 0.8175(17) 0.024(3) Uiso 1 1 d . . .
H1B H 0.939(3) 0.5442(18) 0.8080(17) 0.023(3) Uiso 1 1 d . . .
H1C H 0.760(3) 0.4325(18) 0.9329(18) 0.022(3) Uiso 1 1 d . . .
H3 H 0.612(3) -0.0048(17) 0.6843(16) 0.018(3) Uiso 1 1 d . . .
H5 H 1.305(3) 0.2026(17) 0.4455(16) 0.019(3) Uiso 1 1 d . . .
H6 H 1.213(3) 0.4248(17) 0.5942(16) 0.017(3) Uiso 1 1 d . . .
H7A H 0.194(3) 0.0891(16) 0.8234(16) 0.017(3) Uiso 1 1 d . . .
H7B H 0.131(3) 0.1373(17) 0.9974(17) 0.021(3) Uiso 1 1 d . . .
H7C H 0.331(3) 0.0006(17) 0.9446(16) 0.019(3) Uiso 1 1 d . . .

loop_
_atom_site_aniso_label
_atom_site_aniso_U_11
_atom_site_aniso_U_22
_atom_site_aniso_U_33
_atom_site_aniso_U_23
_atom_site_aniso_U_13
_atom_site_aniso_U_12
Cl1 0.01159(12) 0.01348(13) 0.01642(13) -0.00217(8) -0.00061(9) -0.00255(8)
O1 0.0105(3) 0.0143(3) 0.0186(4) -0.0055(3) 0.0035(3) -0.0039(3)
N1 0.0108(4) 0.0127(4) 0.0146(4) -0.0029(3) -0.0007(3) -0.0020(3)
C1 0.0123(4) 0.0113(4) 0.0119(4) -0.0016(3) -0.0025(4) -0.0005(3)
C2 0.0095(4) 0.0142(5) 0.0125(4) -0.0006(3) -0.0009(3) -0.0007(3)
C3 0.0106(4) 0.0135(5) 0.0145(5) -0.0016(4) -0.0012(4) -0.0033(4)
C5 0.0123(5) 0.0164(5) 0.0123(4) -0.0013(4) 0.0014(4) -0.0025(4)
C4 0.0122(4) 0.0130(5) 0.0104(4) -0.0013(4) -0.0020(3) -0.0006(3)
C6 0.0129(5) 0.0137(5) 0.0136(4) -0.0002(4) -0.0016(4) -0.0040(4)
C7 0.0101(4) 0.0139(5) 0.0172(5) -0.0015(4) 0.0007(4) -0.0034(4)

loop_
_atom_type_symbol
_atom_type_description
_atom_type_scat_dispersion_real
_atom_type_scat_dispersion_imag
_atom_type_scat_source
C C 0.0033 0.0016 'International Tables Vol C Tables 4.2.6.8 and 6.1.1.4'
H H 0.0000 0.0000 'International Tables Vol C Tables 4.2.6.8 and 6.1.1.4'
N N 0.0061 0.0033 'International Tables Vol C Tables 4.2.6.8 and 6.1.1.4'
O O 0.0106 0.0060 'International Tables Vol C Tables 4.2.6.8 and 6.1.1.4'
Cl Cl 0.1484 0.1585 'International Tables Vol C Tables 4.2.6.8 and 6.1.1.4'

loop_
_geom_angle_atom_site_label_1
_geom_angle_atom_site_label_2
_geom_angle_atom_site_label_3
_geom_angle
_geom_angle_site_symmetry_1
_geom_angle_site_symmetry_3
_geom_angle_publ_flag
C2 O1 C7 117.49(8) . . ?
C1 N1 H1A 110.8(9) . . ?
C1 N1 H1B 109.3(9) . . ?
H1A N1 H1B 111.0(13) . . ?
C1 N1 H1C 109.6(9) . . ?
H1A N1 H1C 108.3(13) . . ?
H1B N1 H1C 107.8(12) . . ?
C6 C1 C2 120.81(9) . . ?
C6 C1 N1 121.18(9) . . ?
C2 C1 N1 117.96(8) . . ?
O1 C2 C3 125.55(9) . . ?
O1 C2 C1 114.91(8) . . ?
C3 C2 C1 119.52(9) . . ?
C2 C3 C4 120.45(9) . . ?
C2 C3 H3 119.3(8) . . ?
C4 C3 H3 120.3(8) . . ?
C6 C5 C4 120.85(9) . . ?
C6 C5 H5 117.6(8) . . ?
C4 C5 H5 121.5(8) . . ?
C5 C4 C3 118.71(9) . . ?
C5 C4 C4 121.09(11) . 2_756 ?
C3 C4 C4 120.20(11) . 2_756 ?
C1 C6 C5 119.64(9) . . ?
C1 C6 H6 120.2(8) . . ?
C5 C6 H6 120.1(8) . . ?
O1 C7 H7A 111.5(8) . . ?
O1 C7 H7B 104.1(8) . . ?
H7A C7 H7B 110.3(11) . . ?
O1 C7 H7C 112.5(8) . . ?
H7A C7 H7C 110.2(11) . . ?
H7B C7 H7C 107.9(11) . . ?

loop_
_geom_bond_atom_site_label_1
_geom_bond_atom_site_label_2
_geom_bond_distance
_geom_bond_site_symmetry_2
_geom_bond_publ_flag
O1 C2 1.3610(12) . ?
O1 C7 1.4375(12) . ?
N1 C1 1.4602(12) . ?
N1 H1A 0.894(15) . ?
N1 H1B 0.931(15) . ?
N1 H1C 0.913(15) . ?
C1 C6 1.3789(14) . ?
C1 C2 1.3986(13) . ?
C2 C3 1.3888(14) . ?
C3 C4 1.4075(13) . ?
C3 H3 0.926(14) . ?
C5 C6 1.3919(14) . ?
C5 C4 1.3992(14) . ?
C5 H5 0.931(14) . ?
C4 C4 1.4946(18) 2_756 ?
C6 H6 0.962(14) . ?
C7 H7A 0.965(14) . ?
C7 H7B 0.949(14) . ?
C7 H7C 0.952(14) . ?

loop_
_geom_hbond_atom_site_label_D
_geom_hbond_atom_site_label_H
_geom_hbond_atom_site_label_A
_geom_hbond_distance_DH
_geom_hbond_distance_HA
_geom_hbond_distance_DA
_geom_hbond_angle_DHA
_geom_hbond_site_symmetry_A
N1 H1A Cl1 0.894(15) 2.255(16) 3.1456(9) 174.3(13) .
N1 H1B Cl1 0.931(15) 2.214(15) 3.1239(9) 165.5(12) 1_655
N1 H1C Cl1 0.913(15) 2.281(16) 3.1917(9) 175.5(12) 2_667
N1 H1C O1 0.913(15) 2.544(14) 2.6579(11) 87.0(9) .

loop_
_geom_torsion_atom_site_label_1
_geom_torsion_atom_site_label_2
_geom_torsion_atom_site_label_3
_geom_torsion_atom_site_label_4
_geom_torsion
_geom_torsion_site_symmetry_1
_geom_torsion_site_symmetry_2
_geom_torsion_site_symmetry_3
_geom_torsion_site_symmetry_4
_geom_torsion_publ_flag
C7 O1 C2 C3 1.84(15) . . . . ?
C7 O1 C2 C1 -176.99(8) . . . . ?
C6 C1 C2 O1 -179.81(9) . . . . ?
N1 C1 C2 O1 2.61(13) . . . . ?
C6 C1 C2 C3 1.27(15) . . . . ?
N1 C1 C2 C3 -176.30(9) . . . . ?
O1 C2 C3 C4 -179.23(9) . . . . ?
C1 C2 C3 C4 -0.44(15) . . . . ?
C6 C5 C4 C3 1.18(15) . . . . ?
C6 C5 C4 C4 -178.57(11) . . . 2_756 ?
C2 C3 C4 C5 -0.76(15) . . . . ?
C2 C3 C4 C4 178.99(11) . . . 2_756 ?
C2 C1 C6 C5 -0.86(15) . . . . ?
N1 C1 C6 C5 176.63(9) . . . . ?
C4 C5 C6 C1 -0.38(15) . . . . ?
